data_2101497
loop_
_publ_author_name
'Andr\'e, C.'
'Luger, P.'
'Lotz, S.'
'Fehlhammer, W.-P.'

_publ_section_title
;
 The crystal packing modes of three sterically overcrowded imidazole
 derivatives
;
_journal_issue 2
_journal_name_full 'Acta Crystallographica Section B'
_journal_page_first 369
_journal_page_last 375
_journal_paper_doi 10.1107/S0108768195011293
_journal_volume 52
_journal_year 1996
_chemical_formula_sum 'C19 H21 N3'
_chemical_formula_weight 291.40
_space_group_IT_number 14
_symmetry_cell_setting monoclinic
_symmetry_space_group_name_Hall '-P 2yab'
_symmetry_space_group_name_H-M 'P 1 21/a 1'
_audit_creation_method from_xtal_archive_file_using_CIFIO
_cell_angle_alpha 90.00(2)
_cell_angle_beta 114.38(2)
_cell_angle_gamma 90.00(2)
_cell_formula_units_Z 4
_cell_length_a 16.607(2)
_cell_length_b 11.427(3)
_cell_length_c 9.668(2)
_cell_measurement_temperature 293
_cell_volume 1671.1(6)
_computing_data_reduction xtal_ADDREF
_computing_molecular_graphics xtal
_computing_publication_material xtal_BONDLA_CIFIO
_computing_structure_refinement xtal
_computing_structure_solution xtal
_diffrn_ambient_temperature 293
_diffrn_measurement_device 'Stoe four-circle'
_diffrn_measurement_method \w-2\q
_diffrn_radiation_source xray_tube
_diffrn_radiation_type CuK\a
_diffrn_radiation_wavelength 1.5418
_diffrn_reflns_av_R_equivalents 0.008
_diffrn_reflns_limit_h_max 19
_diffrn_reflns_limit_h_min 0
_diffrn_reflns_limit_k_max 13
_diffrn_reflns_limit_k_min 0
_diffrn_reflns_limit_l_max 11
_diffrn_reflns_limit_l_min 0
_diffrn_reflns_number 2950
_diffrn_reflns_theta_max 63.98
_diffrn_reflns_theta_min 4.85
_exptl_absorpt_coefficient_mu 0.546
_exptl_absorpt_correction_type none
_exptl_crystal_density_diffrn 1.158
_exptl_crystal_F_000 624
_refine_diff_density_min -0.175
_refine_ls_goodness_of_fit_obs 4.52
_refine_ls_hydrogen_treatment refall
_refine_ls_number_parameters 284
_refine_ls_number_reflns 2536
_refine_ls_number_restraints 0
_refine_ls_R_factor_obs 0.038
_refine_ls_weighting_details 'w = 1/\s^2^(F)'
_refine_ls_weighting_scheme calc
_refine_ls_wR_factor_obs 0.037
_reflns_number_observed 2536
_reflns_number_total 2772
_reflns_observed_criterion F>2\s(F)
_cod_data_source_file ka0029.cif
_cod_data_source_block sl58
_cod_depositor_comments
;
The following automatic conversions were performed:

'_refine_ls_weighting_scheme' value 'w = 1/\s^2^(F)' was changed to
'calc'. New tag '_refine_ls_weighting_details' was created. The value
of the new tag was set to 'w = 1/\s^2^(F)'.

Automatic conversion script
Id: cif_fix_values 3143 2015-03-26 13:38:13Z robertas 
;
_cod_original_sg_symbol_Hall -P_2yab
_cod_database_code 2101497

loop_
_symmetry_equiv_pos_as_xyz
+x,+y,+z
1/2-x,1/2+y,-z
-x,-y,-z
1/2+x,1/2-y,+z

loop_
_atom_site_aniso_label
_atom_site_aniso_U_11
_atom_site_aniso_U_22
_atom_site_aniso_U_33
_atom_site_aniso_U_12
_atom_site_aniso_U_13
_atom_site_aniso_U_23
N1 .0368(6) .0417(6) .0388(6) -.0048(5) .0157(5) -.0028(5)
C2 .0384(7) .0519(9) .0434(8) -.0056(7) .0137(6) -.0056(7)
N3 .0406(6) .0555(8) .0389(6) -.0030(6) .0124(5) -.0013(6)
C4 .0378(7) .0414(8) .0409(8) .0002(6) .0166(6) -.0003(6)
C5 .0345(7) .0369(7) .0385(7) -.0025(6) .0153(6) -.0011(6)
C6 .0354(7) .0444(8) .0454(8) -.0051(6) .0165(6) .0015(6)
C7 .0630(10) .0500(10) .0580(10) -.0168(8) .0254(8) -.0075(8)
C8 .0770(10) .0610(10) .0760(10) -.0310(10) .0300(10) .0010(10)
C9 .0630(10) .0850(10) .0640(10) -.0250(10) .0312(9) .0060(10)
C10 .0560(10) .0740(10) .0570(10) -.0086(9) .0310(8) -.0011(9)
C11 .0502(9) .0498(9) .0538(9) -.0051(7) .0265(7) -.0026(8)
N13 .0532(8) .0546(8) .0417(7) -.0099(6) .0207(6) .0017(6)
C14 .0554(9) .0554(9) .0465(9) -.0007(7) .0275(7) .0065(7)
C15 .0780(10) .0650(10) .088(2) .0040(10) .0540(10) -.0020(10)
C16 .0830(10) .0720(10) .0460(10) -.0040(10) .0160(10) .0130(10)
C17 .0730(10) .0780(10) .0770(10) -.0150(10) .0430(10) .0070(10)
C21 .0354(7) .0435(8) .0364(7) -.0022(6) .0174(6) -.0025(6)
C22 .0443(8) .0503(9) .0424(8) .0026(7) .0172(7) -.0005(7)
C23 .0462(9) .0790(10) .0434(9) .0085(9) .0152(7) .0011(9)
C24 .0432(9) .0940(10) .0466(9) -.0114(9) .0142(8) -.0190(10)
C25 .0620(10) .0640(10) .0590(10) -.0207(9) .0231(9) -.0193(9)
C26 .0539(9) .0459(9) .0497(9) -.0073(7) .0187(8) -.0042(7)

loop_
_atom_site_label
_atom_site_fract_x
_atom_site_fract_y
_atom_site_fract_z
_atom_site_U_iso_or_equiv
_atom_site_thermal_displace_type
_atom_site_occupancy
N1 .84525(7) .09250(10) .91360(10) .0417(5) Uani 1.00000
C2 .79589(9) .08870(10) .7613(2) .0479(5) Uani 1.00000
H2 .7430(10) .0340(10) .719(2) .061(4) Uiso 1.00000
N3 .82493(7) .15890(10) .68410(10) .0484(4) Uani 1.00000
C4 .89792(8) .21270(10) .7934(2) .0427(4) Uani 1.00000
C5 .91236(8) .17450(10) .93670(10) .03910(10) Uani 1.00000
C6 .82150(8) .03480(10) 1.0231(2) .0445(4) Uani 1.00000
C7 .79660(10) -.08170(10) 1.0013(2) .0615(6) Uani 1.00000
H7 .8000(10) -.1230(10) .920(2) .064(5) Uiso 1.00000
C8 .76750(10) -.1348(2) 1.1009(2) .0765(7) Uani 1.00000
H8 .7510(10) -.212(2) 1.087(2) .086(6) Uiso 1.00000
C9 .76460(10) -.0743(2) 1.2219(2) .0741(7) Uani 1.00000
H9 .7420(10) -.113(2) 1.292(2) .087(6) Uiso 1.00000
C10 .79170(10) .0403(2) 1.2454(2) .0650(6) Uani 1.00000
H10 .7890(10) .0870(10) 1.333(2) .079(6) Uiso 1.00000
C11 .82020(10) .09560(10) 1.1458(2) .0540(5) Uani 1.00000
H11 .8370(10) .1740(10) 1.159(2) .061(5) Uiso 1.00000
N13 .94647(9) .29720(10) .75670(10) .0529(4) Uani 1.00000
H13 .9950(10) .315(2) .837(2) .082(6) Uiso 1.00000
C14 .96510(10) .28830(10) .6198(2) .0548(5) Uani 1.00000
C15 .9880(2) .1633(2) .5926(3) .0976(8) Uani 1.00000
H151 .9340(10) .1090(10) .574(2) .073(5) Uiso 1.00000
H152 1.0030(10) .161(2) .509(2) .094(6) Uiso 1.00000
H153 1.0390(10) .137(2) .686(2) .107(8) Uiso 1.00000
C16 .8850(2) .3336(2) .4832(2) .0734(7) Uani 1.00000
H161 .8980(10) .334(2) .394(2) .087(6) Uiso 1.00000
H162 .8330(10) .280(2) .460(2) .086(6) Uiso 1.00000
H163 .8730(10) .418(2) .503(2) .094(7) Uiso 1.00000
C17 1.04390(10) .3694(2) .6507(3) .0790(8) Uani 1.00000
H171 1.0600(10) .369(2) .566(2) .090(6) Uiso 1.00000
H172 1.0970(10) .336(2) .742(2) .096(7) Uiso 1.00000
H173 1.0330(10) .453(2) .679(2) .085(6) Uiso 1.00000
C21 .98465(8) .20460(10) 1.08310(10) .0405(4) Uani 1.00000
C22 1.03331(9) .11950(10) 1.1884(2) .0487(5) Uani 1.00000
H22 1.0180(10) .0380(10) 1.166(2) .061(5) Uiso 1.00000
C23 1.10440(10) .1516(2) 1.3210(2) .0599(6) Uani 1.00000
H23 1.1380(10) .087(2) 1.397(2) .088(6) Uiso 1.00000
C24 1.12890(10) .2674(2) 1.3501(2) .0650(6) Uani 1.00000
H24 1.1800(10) .288(2) 1.442(2) .083(6) Uiso 1.00000
C25 1.08110(10) .3524(2) 1.2478(2) .0659(6) Uani 1.00000
H25 1.0970(10) .436(2) 1.264(2) .096(6) Uiso 1.00000
C26 1.00880(10) .32150(10) 1.1158(2) .0538(5) Uani 1.00000
H26 .9730(10) .3830(10) 1.044(2) .066(5) Uiso 1.00000

loop_
_atom_type_symbol
_atom_type_scat_dispersion_real
_atom_type_scat_dispersion_imag
_atom_type_scat_source
C .017 .009 Int._Tables_Vol_IV_Tables_2.2B_and_2.3.1
H 0 0 Int._Tables_Vol_IV_Tables_2.2B_and_2.3.1
N .029 .018 Int._Tables_Vol_IV_Tables_2.2B_and_2.3.1

loop_
_geom_angle_atom_site_label_1
_geom_angle_atom_site_label_2
_geom_angle_atom_site_label_3
_geom_angle_site_symmetry_1
_geom_angle_site_symmetry_3
_geom_angle
_geom_angle_publ_flag
C2 N1 C5 2_656 2_656 106.20(10) yes
C2 N1 C6 2_656 2_656 124.00(10) yes
C5 N1 C6 2_656 2_656 129.30(10) yes
N1 C2 H2 2_656 2_656 119.1(9) yes
N1 C2 N3 2_656 2_656 113.40(10) yes
H2 C2 N3 2_656 2_656 127.5(9) yes
C2 N3 C4 2_656 2_656 104.40(10) yes
N3 C4 C5 2_656 2_656 111.20(10) yes
N3 C4 N13 2_656 2_656 122.10(10) yes
C5 C4 N13 2_656 2_656 126.70(10) yes
N1 C5 C4 2_656 2_656 104.80(10) yes
N1 C5 C21 2_656 2_656 126.10(10) yes
C4 C5 C21 2_656 2_656 129.00(10) yes
N1 C6 C7 2_656 2_656 119.10(10) yes
N1 C6 C11 2_656 2_656 120.60(10) yes
C7 C6 C11 2_656 2_656 120.2(2) yes
C6 C7 H7 2_656 2_656 120.0(10) yes
C6 C7 C8 2_656 2_656 119.0(2) yes
H7 C7 C8 2_656 2_656 122.0(10) yes
C7 C8 H8 2_656 2_656 119.0(10) yes
C7 C8 C9 2_656 2_656 121.1(2) yes
H8 C8 C9 2_656 2_656 120.0(10) yes
C8 C9 H9 2_656 2_656 121.0(10) yes
C8 C9 C10 2_656 2_656 119.7(2) yes
H9 C9 C10 2_656 2_656 120.0(10) yes
C9 C10 H10 2_656 2_656 121.0(10) yes
C9 C10 C11 2_656 2_656 120.1(2) yes
H10 C10 C11 2_656 2_656 119.0(10) yes
C6 C11 C10 2_656 2_656 119.80(10) yes
C6 C11 H11 2_656 2_656 119.0(10) yes
C10 C11 H11 2_656 2_656 121.0(10) yes
C4 N13 H13 2_656 2_656 111.0(10) yes
C4 N13 C14 2_656 2_656 122.40(10) yes
H13 N13 C14 2_656 2_656 110(2) yes
N13 C14 C15 2_656 2_656 112.1(2) yes
N13 C14 C16 2_656 2_656 108.7(2) yes
N13 C14 C17 2_656 2_656 105.20(10) yes
C15 C14 C16 2_656 2_656 111.00(10) yes
C15 C14 C17 2_656 2_656 110.3(2) yes
C16 C14 C17 2_656 2_656 109.5(2) yes
C14 C15 H151 2_656 2_656 109.0(10) yes
C14 C15 H152 2_656 2_656 110.0(10) yes
C14 C15 H153 2_656 2_656 108.0(10) yes
H151 C15 H152 2_656 2_656 110(2) yes
H151 C15 H153 2_656 2_656 109(2) yes
H152 C15 H153 2_656 2_656 110(2) yes
C14 C16 H161 2_656 2_656 109.0(10) yes
C14 C16 H162 2_656 2_656 110.3(9) yes
C14 C16 H163 2_656 2_656 109.3(9) yes
H161 C16 H162 2_656 2_656 107(2) yes
H161 C16 H163 2_656 2_656 107(2) yes
H162 C16 H163 2_656 2_656 114(2) yes
C14 C17 H171 2_656 2_656 110.0(10) yes
C14 C17 H172 2_656 2_656 108.0(10) yes
C14 C17 H173 2_656 2_656 113.0(10) yes
H171 C17 H172 2_656 2_656 107(2) yes
H171 C17 H173 2_656 2_656 112(2) yes
H172 C17 H173 2_656 2_656 107.0(10) yes
C5 C21 C22 2_656 2_656 122.40(10) yes
C5 C21 C26 2_656 2_656 119.20(10) yes
C22 C21 C26 2_656 2_656 118.40(10) yes
C21 C22 H22 2_656 2_656 119.2(8) yes
C21 C22 C23 2_656 2_656 120.30(10) yes
H22 C22 C23 2_656 2_656 120.4(8) yes
C22 C23 H23 2_656 2_656 118.4(9) yes
C22 C23 C24 2_656 2_656 120.6(2) yes
H23 C23 C24 2_656 2_656 121.0(9) yes
C23 C24 H24 2_656 2_656 119.0(10) yes
C23 C24 C25 2_656 2_656 119.70(10) yes
H24 C24 C25 2_656 2_656 121.0(10) yes
C24 C25 H25 2_656 2_656 122.2(9) yes
C24 C25 C26 2_656 2_656 120.2(2) yes
H25 C25 C26 2_656 2_656 117.6(9) yes
C21 C26 C25 2_656 2_656 120.70(10) yes
C21 C26 H26 2_656 2_656 119.1(8) yes
C25 C26 H26 2_656 2_656 120.2(8) yes

loop_
_geom_bond_atom_site_label_1
_geom_bond_atom_site_label_2
_geom_bond_site_symmetry_2
_geom_bond_distance
_geom_bond_publ_flag
N1 C2 2_656 1.359(2) yes
N1 C5 2_656 1.402(2) yes
N1 C6 2_656 1.434(2) yes
C2 H2 2_656 1.020(10) yes
C2 N3 2_656 1.315(2) yes
N3 C4 2_656 1.381(2) yes
C4 C5 2_656 1.376(2) yes
C4 N13 2_656 1.395(2) yes
C5 C21 2_656 1.469(2) yes
C6 C7 2_656 1.384(2) yes
C6 C11 2_656 1.383(2) yes
C7 H7 2_656 .94(2) yes
C7 C8 2_656 1.383(3) yes
C8 H8 2_656 .92(2) yes
C8 C9 2_656 1.377(3) yes
C9 H9 2_656 1.00(2) yes
C9 C10 2_656 1.372(3) yes
C10 H10 2_656 1.01(2) yes
C10 C11 2_656 1.388(3) yes
C11 H11 2_656 .94(2) yes
N13 H13 2_656 .88(2) yes
N13 C14 2_656 1.481(2) yes
C14 C15 2_656 1.528(3) yes
C14 C16 2_656 1.527(2) yes
C14 C17 2_656 1.529(3) yes
C15 H151 2_656 1.04(2) yes
C15 H152 2_656 .94(3) yes
C15 H153 2_656 1.00(2) yes
C16 H161 2_656 .98(2) yes
C16 H162 2_656 1.01(2) yes
C16 H163 2_656 1.02(2) yes
C17 H171 2_656 .96(2) yes
C17 H172 2_656 1.03(2) yes
C17 H173 2_656 1.02(2) yes
C21 C22 2_656 1.398(2) yes
C21 C26 2_656 1.393(2) yes
C22 H22 2_656 .97(2) yes
C22 C23 2_656 1.386(2) yes
C23 H23 2_656 1.02(2) yes
C23 C24 2_656 1.379(3) yes
C24 H24 2_656 .97(2) yes
C24 C25 2_656 1.379(2) yes
C25 H25 2_656 .99(2) yes
C25 C26 2_656 1.390(2) yes
C26 H26 2_656 1.000(10) yes

loop_
_geom_torsion_atom_site_label_1
_geom_torsion_atom_site_label_2
_geom_torsion_atom_site_label_3
_geom_torsion_atom_site_label_4
_geom_torsion_site_symmetry_1
_geom_torsion_site_symmetry_2
_geom_torsion_site_symmetry_3
_geom_torsion_site_symmetry_4
_geom_torsion
C5 N1 C2 H2 2_656 2_656 2_656 2_656 -180.0(10)
C5 N1 C2 N3 2_656 2_656 2_656 2_656 .7(2)
C6 N1 C2 H2 2_656 2_656 2_656 2_656 -8.0(10)
C6 N1 C2 N3 2_656 2_656 2_656 2_656 172.50(10)
C2 N1 C5 C4 2_656 2_656 2_656 2_656 -.7(2)
C2 N1 C5 C21 2_656 2_656 2_656 2_656 -177.00(10)
C6 N1 C5 C4 2_656 2_656 2_656 2_656 -171.90(10)
C6 N1 C5 C21 2_656 2_656 2_656 2_656 11.8(2)
C2 N1 C6 C7 2_656 2_656 2_656 2_656 48.9(2)
C2 N1 C6 C11 2_656 2_656 2_656 2_656 -128.60(10)
C5 N1 C6 C7 2_656 2_656 2_656 2_656 -141.30(10)
C5 N1 C6 C11 2_656 2_656 2_656 2_656 41.2(2)
N1 C2 N3 C4 2_656 2_656 2_656 2_656 -.3(2)
H2 C2 N3 C4 2_656 2_656 2_656 2_656 -180.0(10)
C2 N3 C4 C5 2_656 2_656 2_656 2_656 -.1(2)
C2 N3 C4 N13 2_656 2_656 2_656 2_656 -178.20(10)
N3 C4 C5 N1 2_656 2_656 2_656 2_656 .5(2)
N3 C4 C5 C21 2_656 2_656 2_656 2_656 176.70(10)
N13 C4 C5 N1 2_656 2_656 2_656 2_656 178.50(10)
N13 C4 C5 C21 2_656 2_656 2_656 2_656 -5.4(3)
N3 C4 N13 H13 2_656 2_656 2_656 2_656 -171.0(10)
N3 C4 N13 C14 2_656 2_656 2_656 2_656 -38.8(2)
C5 C4 N13 H13 2_656 2_656 2_656 2_656 11.0(10)
C5 C4 N13 C14 2_656 2_656 2_656 2_656 143.40(10)
N1 C5 C21 C22 2_656 2_656 2_656 2_656 45.1(2)
N1 C5 C21 C26 2_656 2_656 2_656 2_656 -138.1(2)
C4 C5 C21 C22 2_656 2_656 2_656 2_656 -130.4(2)
C4 C5 C21 C26 2_656 2_656 2_656 2_656 46.5(2)
N1 C6 C7 H7 2_656 2_656 2_656 2_656 5.0(10)
N1 C6 C7 C8 2_656 2_656 2_656 2_656 -175.30(10)
C11 C6 C7 H7 2_656 2_656 2_656 2_656 -177.0(10)
C11 C6 C7 C8 2_656 2_656 2_656 2_656 2.2(2)
N1 C6 C11 C10 2_656 2_656 2_656 2_656 176.00(10)
N1 C6 C11 H11 2_656 2_656 2_656 2_656 -3.0(10)
C7 C6 C11 C10 2_656 2_656 2_656 2_656 -1.5(2)
C7 C6 C11 H11 2_656 2_656 2_656 2_656 180.0(10)
C6 C7 C8 H8 2_656 2_656 2_656 2_656 -180.0(10)
C6 C7 C8 C9 2_656 2_656 2_656 2_656 -1.1(2)
H7 C7 C8 H8 2_656 2_656 2_656 2_656 0(2)
H7 C7 C8 C9 2_656 2_656 2_656 2_656 178.0(10)
C7 C8 C9 H9 2_656 2_656 2_656 2_656 178.0(10)
C7 C8 C9 C10 2_656 2_656 2_656 2_656 -.6(3)
H8 C8 C9 H9 2_656 2_656 2_656 2_656 -3(2)
H8 C8 C9 C10 2_656 2_656 2_656 2_656 178.0(10)
C8 C9 C10 H10 2_656 2_656 2_656 2_656 179.0(10)
C8 C9 C10 C11 2_656 2_656 2_656 2_656 1.3(2)
H9 C9 C10 H10 2_656 2_656 2_656 2_656 .0(10)
H9 C9 C10 C11 2_656 2_656 2_656 2_656 -177.0(10)
C9 C10 C11 C6 2_656 2_656 2_656 2_656 -.2(2)
C9 C10 C11 H11 2_656 2_656 2_656 2_656 178.0(10)
H10 C10 C11 C6 2_656 2_656 2_656 2_656 -178.0(10)
H10 C10 C11 H11 2_656 2_656 2_656 2_656 .0(10)
C4 N13 C14 C15 2_656 2_656 2_656 2_656 -40.6(2)
C4 N13 C14 C16 2_656 2_656 2_656 2_656 82.4(2)
C4 N13 C14 C17 2_656 2_656 2_656 2_656 -160.50(10)
H13 N13 C14 C15 2_656 2_656 2_656 2_656 92.0(10)
H13 N13 C14 C16 2_656 2_656 2_656 2_656 -145.0(10)
H13 N13 C14 C17 2_656 2_656 2_656 2_656 -28.0(10)
N13 C14 C15 H151 2_656 2_656 2_656 2_656 62.0(10)
N13 C14 C15 H152 2_656 2_656 2_656 2_656 -177.0(10)
N13 C14 C15 H153 2_656 2_656 2_656 2_656 -57(2)
C16 C14 C15 H151 2_656 2_656 2_656 2_656 -60.0(10)
C16 C14 C15 H152 2_656 2_656 2_656 2_656 62.0(10)
C16 C14 C15 H153 2_656 2_656 2_656 2_656 -178(2)
C17 C14 C15 H151 2_656 2_656 2_656 2_656 178.6(9)
C17 C14 C15 H152 2_656 2_656 2_656 2_656 -60.0(10)
C17 C14 C15 H153 2_656 2_656 2_656 2_656 60(2)
N13 C14 C16 H161 2_656 2_656 2_656 2_656 175.0(10)
N13 C14 C16 H162 2_656 2_656 2_656 2_656 -67.0(10)
N13 C14 C16 H163 2_656 2_656 2_656 2_656 58.0(10)
C15 C14 C16 H161 2_656 2_656 2_656 2_656 -61.0(10)
C15 C14 C16 H162 2_656 2_656 2_656 2_656 56.0(10)
C15 C14 C16 H163 2_656 2_656 2_656 2_656 -178.0(10)
C17 C14 C16 H161 2_656 2_656 2_656 2_656 61.0(10)
C17 C14 C16 H162 2_656 2_656 2_656 2_656 178.0(10)
C17 C14 C16 H163 2_656 2_656 2_656 2_656 -56.0(10)
N13 C14 C17 H171 2_656 2_656 2_656 2_656 -180.0(10)
N13 C14 C17 H172 2_656 2_656 2_656 2_656 64.0(10)
N13 C14 C17 H173 2_656 2_656 2_656 2_656 -54.0(10)
C15 C14 C17 H171 2_656 2_656 2_656 2_656 59.0(10)
C15 C14 C17 H172 2_656 2_656 2_656 2_656 -57.0(10)
C15 C14 C17 H173 2_656 2_656 2_656 2_656 -175.0(10)
C16 C14 C17 H171 2_656 2_656 2_656 2_656 -63.0(10)
C16 C14 C17 H172 2_656 2_656 2_656 2_656 -179.0(10)
C16 C14 C17 H173 2_656 2_656 2_656 2_656 63.0(10)
C5 C21 C22 H22 2_656 2_656 2_656 2_656 -2.0(10)
C5 C21 C22 C23 2_656 2_656 2_656 2_656 176.1(2)
C26 C21 C22 H22 2_656 2_656 2_656 2_656 -179.0(10)
C26 C21 C22 C23 2_656 2_656 2_656 2_656 -.8(3)
C5 C21 C26 C25 2_656 2_656 2_656 2_656 -175.0(2)
C5 C21 C26 H26 2_656 2_656 2_656 2_656 6.0(10)
C22 C21 C26 C25 2_656 2_656 2_656 2_656 2.0(3)
C22 C21 C26 H26 2_656 2_656 2_656 2_656 -177.0(10)
C21 C22 C23 H23 2_656 2_656 2_656 2_656 179.0(10)
C21 C22 C23 C24 2_656 2_656 2_656 2_656 -.9(3)
H22 C22 C23 H23 2_656 2_656 2_656 2_656 -3(2)
H22 C22 C23 C24 2_656 2_656 2_656 2_656 177.0(10)
C22 C23 C24 H24 2_656 2_656 2_656 2_656 -178(2)
C22 C23 C24 C25 2_656 2_656 2_656 2_656 1.3(3)
H23 C23 C24 H24 2_656 2_656 2_656 2_656 3(2)
H23 C23 C24 C25 2_656 2_656 2_656 2_656 -178(2)
C23 C24 C25 H25 2_656 2_656 2_656 2_656 -180(2)
C23 C24 C25 C26 2_656 2_656 2_656 2_656 -.1(3)
H24 C24 C25 H25 2_656 2_656 2_656 2_656 0(2)
H24 C24 C25 C26 2_656 2_656 2_656 2_656 179(2)
C24 C25 C26 C21 2_656 2_656 2_656 2_656 -1.5(3)
C24 C25 C26 H26 2_656 2_656 2_656 2_656 178.0(10)
H25 C25 C26 C21 2_656 2_656 2_656 2_656 178(2)
H25 C25 C26 H26 2_656 2_656 2_656 2_656 -3(2)
